data_4022055
loop_
_publ_author_name
'Kara West'
'Changsheng Wang'
'Andrei S. Batsanov'
'Martin R. Bryce'

_publ_contact_author 'Andrei S.Batsanov'
_publ_contact_author_email a.s.batsanov@durham.ac.uk
_publ_section_title
;
 Are Terminal Aryl Butadiynes Stable? Synthesis and X-ray Crystal
 Structures of a Series of Aryl- and Heteroaryl-butadiynes
 (Ar-C\\tbC-C\\tbC-H)
;
_journal_name_full 'Journal of Organic Chemistry'
_journal_page_first 8541
_journal_page_last 8544
_journal_paper_doi 10.1021/jo0615697
_journal_volume 71
_journal_year 2006
_chemical_formula_moiety 'C17 H8 O'
_chemical_formula_sum 'C17 H8 O'
_chemical_formula_weight 228.23
_chemical_melting_point 523
_chemical_name_systematic
; 
 2-(Buta-1,3-diynyl)-9H-fluoren-9-one  
;
_space_group_IT_number 14
_symmetry_cell_setting monoclinic
_symmetry_space_group_name_Hall '-P 2ybc'
_symmetry_space_group_name_H-M 'P 1 21/c 1'
_atom_sites_solution_hydrogens difmap
_atom_sites_solution_primary direct
_atom_sites_solution_secondary difmap
_audit_creation_method SHELXL-97
_cell_angle_alpha 90.00
_cell_angle_beta 96.58(1)
_cell_angle_gamma 90.00
_cell_formula_units_Z 4
_cell_length_a 3.7873(3)
_cell_length_b 21.832(2)
_cell_length_c 13.6754(12)
_cell_measurement_reflns_used 2089
_cell_measurement_temperature 120(2)
_cell_measurement_theta_max 27.11
_cell_measurement_theta_min 3.00
_cell_volume 1123.3(2)
_computing_cell_refinement 'SAINT version 6.28A (Bruker, 2002)'
_computing_data_collection 'SMART version 5.625 (Bruker, 2001)'
_computing_data_reduction 'SAINT version 6.28A (Bruker, 2002)'
_computing_molecular_graphics 'SHELXTL version 6.12 (Bruker, 2001)'
_computing_publication_material 'SHELXTL version 6.12 (Bruker, 2001)'
_computing_structure_refinement 'SHELXTL version 6.12 (Bruker, 2001)'
_computing_structure_solution 'SHELXTL version 6.12 (Bruker, 2001)'
_diffrn_ambient_temperature 120(2)
_diffrn_detector_area_resol_mean 8
_diffrn_measured_fraction_theta_full 0.999
_diffrn_measured_fraction_theta_max 0.999
_diffrn_measurement_device_type 'ProteumM APEX CCD area detector'
_diffrn_measurement_method '\W scans'
_diffrn_radiation_monochromator graphite
_diffrn_radiation_source '60W microfocus Bede Microsource with glass polycapillary optics'
_diffrn_radiation_type MoK\a
_diffrn_radiation_wavelength 0.71073
_diffrn_reflns_av_R_equivalents 0.0823
_diffrn_reflns_av_sigmaI/netI 0.0670
_diffrn_reflns_limit_h_max 4
_diffrn_reflns_limit_h_min -4
_diffrn_reflns_limit_k_max 25
_diffrn_reflns_limit_k_min -28
_diffrn_reflns_limit_l_max 17
_diffrn_reflns_limit_l_min -17
_diffrn_reflns_number 9925
_diffrn_reflns_theta_full 27.47
_diffrn_reflns_theta_max 27.47
_diffrn_reflns_theta_min 3.00
_diffrn_standards_number 0
_exptl_absorpt_coefficient_mu 0.083
_exptl_absorpt_correction_type none
_exptl_crystal_colour green
_exptl_crystal_density_diffrn 1.350
_exptl_crystal_density_method 'not measured'
_exptl_crystal_description needle
_exptl_crystal_F_000 472
_exptl_crystal_size_max 0.56
_exptl_crystal_size_mid 0.05
_exptl_crystal_size_min 0.04
_refine_diff_density_max 0.211
_refine_diff_density_min -0.201
_refine_diff_density_rms 0.039
_refine_ls_extinction_method none
_refine_ls_goodness_of_fit_ref 0.882
_refine_ls_hydrogen_treatment refall
_refine_ls_matrix_type full
_refine_ls_number_parameters 195
_refine_ls_number_reflns 2555
_refine_ls_number_restraints 0
_refine_ls_restrained_S_all 0.882
_refine_ls_R_factor_all 0.0594
_refine_ls_R_factor_gt 0.0361
_refine_ls_shift/su_max 0.001
_refine_ls_shift/su_mean 0.000
_refine_ls_structure_factor_coef Fsqd
_refine_ls_weighting_details 'calc w=1/[\s^2^(Fo^2^)+(0.0340P)^2^] where P=(Fo^2^+2Fc^2^)/3'
_refine_ls_weighting_scheme calc
_refine_ls_wR_factor_gt 0.0775
_refine_ls_wR_factor_ref 0.0829
_reflns_number_gt 1739
_reflns_number_total 2555
_reflns_threshold_expression I>2\s(I)
_cod_data_source_file jo0615697si20060728_103547_3.cif
_cod_depositor_comments
;
The following automatic conversions were performed:
'_symmetry_cell_setting' value 'Monoclinic' changed to 'monoclinic'
according to '/home/saulius/struct/CIF-dictionaries/cif_core.dic'
dictionary named 'cif_core.dic' version 2.4.1 from 2010-06-29.

Automatic conversion script
Id: cif_fix_enum 1527 2010-12-29 10:47:43Z saulius 
;
_cod_original_sg_symbol_H-M 'P 21/c'
_cod_database_code 4022055

loop_
_symmetry_equiv_pos_as_xyz
'x, y, z'
'-x, y+1/2, -z+1/2'
'-x, -y, -z'
'x, -y-1/2, z-1/2'

loop_
_atom_site_label
_atom_site_type_symbol
_atom_site_fract_x
_atom_site_fract_y
_atom_site_fract_z
_atom_site_U_iso_or_equiv
_atom_site_adp_type
_atom_site_occupancy
_atom_site_symmetry_multiplicity
_atom_site_calc_flag
O1 O 0.1428(2) 0.31470(4) 0.33097(6) 0.0293(2) Uani 1 1 d
C1 C 0.1375(3) 0.17867(6) 0.39081(9) 0.0196(3) Uani 1 1 d
H1 H 0.228(3) 0.1813(5) 0.3249(9) 0.022(3) Uiso 1 1 d
C2 C 0.1092(3) 0.12155(6) 0.43671(8) 0.0196(3) Uani 1 1 d
C3 C -0.0112(3) 0.11872(7) 0.52985(9) 0.0222(3) Uani 1 1 d
H3 H -0.028(4) 0.0783(7) 0.5607(10) 0.034(4) Uiso 1 1 d
C4 C -0.1030(3) 0.17129(6) 0.57846(9) 0.0214(3) Uani 1 1 d
H4 H -0.180(3) 0.1688(6) 0.6443(10) 0.026(4) Uiso 1 1 d
C5 C -0.2731(3) 0.31228(7) 0.64906(9) 0.0239(3) Uani 1 1 d
H5 H -0.331(4) 0.2842(7) 0.7020(11) 0.041(4) Uiso 1 1 d
C6 C -0.3104(3) 0.37548(7) 0.65979(10) 0.0277(3) Uani 1 1 d
H6 H -0.392(3) 0.3908(6) 0.7205(10) 0.029(4) Uiso 1 1 d
C7 C -0.2324(4) 0.41580(7) 0.58657(11) 0.0301(3) Uani 1 1 d
H7 H -0.257(4) 0.4587(7) 0.5966(10) 0.032(4) Uiso 1 1 d
C8 C -0.1149(3) 0.39406(6) 0.50012(10) 0.0262(3) Uani 1 1 d
H8 H -0.060(3) 0.4212(7) 0.4478(10) 0.030(4) Uiso 1 1 d
C9 C 0.0495(3) 0.29552(6) 0.40785(9) 0.0210(3) Uani 1 1 d
C10 C 0.0418(3) 0.23021(6) 0.43943(8) 0.0183(3) Uani 1 1 d
C11 C -0.0779(3) 0.22731(6) 0.53253(8) 0.0186(3) Uani 1 1 d
C12 C -0.1534(3) 0.29059(6) 0.56384(8) 0.0200(3) Uani 1 1 d
C13 C -0.0768(3) 0.33141(6) 0.48993(9) 0.0211(3) Uani 1 1 d
C14 C 0.2091(3) 0.06745(6) 0.38760(9) 0.0222(3) Uani 1 1 d
C15 C 0.3023(3) 0.02434(6) 0.34220(9) 0.0217(3) Uani 1 1 d
C16 C 0.4141(3) -0.02486(6) 0.29058(9) 0.0230(3) Uani 1 1 d
C17 C 0.5161(3) -0.06731(7) 0.24718(10) 0.0283(3) Uani 1 1 d
H17 H 0.608(4) -0.1030(8) 0.2150(11) 0.054(5) Uiso 1 1 d

loop_
_atom_site_aniso_label
_atom_site_aniso_U_11
_atom_site_aniso_U_22
_atom_site_aniso_U_33
_atom_site_aniso_U_23
_atom_site_aniso_U_13
_atom_site_aniso_U_12
O1 0.0405(6) 0.0254(6) 0.0230(5) 0.0033(4) 0.0081(4) -0.0047(4)
C1 0.0173(6) 0.0245(8) 0.0168(6) -0.0009(5) 0.0013(5) -0.0015(5)
C2 0.0172(6) 0.0199(7) 0.0212(6) -0.0024(5) 0.0004(5) -0.0008(5)
C3 0.0225(7) 0.0225(8) 0.0216(7) 0.0027(6) 0.0015(5) -0.0013(5)
C4 0.0213(6) 0.0260(8) 0.0171(6) 0.0014(5) 0.0032(5) -0.0016(5)
C5 0.0196(7) 0.0300(8) 0.0219(6) -0.0042(6) 0.0013(5) 0.0000(6)
C6 0.0230(7) 0.0330(9) 0.0267(7) -0.0107(6) 0.0018(6) 0.0024(6)
C7 0.0279(7) 0.0235(9) 0.0377(8) -0.0082(7) -0.0018(6) 0.0032(6)
C8 0.0260(7) 0.0224(8) 0.0294(7) -0.0004(6) -0.0009(6) -0.0004(6)
C9 0.0193(6) 0.0231(8) 0.0202(6) 0.0004(5) -0.0002(5) -0.0031(5)
C10 0.0156(6) 0.0205(7) 0.0182(6) 0.0013(5) -0.0002(5) -0.0011(5)
C11 0.0146(6) 0.0234(8) 0.0176(6) -0.0019(5) 0.0005(5) -0.0006(5)
C12 0.0150(6) 0.0236(7) 0.0208(6) -0.0024(5) -0.0007(5) -0.0009(5)
C13 0.0181(6) 0.0233(8) 0.0213(6) -0.0014(5) -0.0005(5) -0.0005(5)
C14 0.0204(6) 0.0242(8) 0.0219(6) 0.0031(6) 0.0018(5) -0.0015(5)
C15 0.0223(7) 0.0202(8) 0.0230(7) 0.0024(6) 0.0041(5) -0.0004(5)
C16 0.0234(7) 0.0221(8) 0.0237(7) 0.0016(6) 0.0032(5) -0.0006(6)
C17 0.0300(8) 0.0265(9) 0.0288(7) -0.0010(7) 0.0048(6) 0.0002(6)

loop_
_atom_type_symbol
_atom_type_description
_atom_type_scat_dispersion_real
_atom_type_scat_dispersion_imag
_atom_type_scat_source
C C 0.0033 0.0016 'International Tables Vol C Tables 4.2.6.8 and 6.1.1.4'
H H 0.0000 0.0000 'International Tables Vol C Tables 4.2.6.8 and 6.1.1.4'
O O 0.0106 0.0060 'International Tables Vol C Tables 4.2.6.8 and 6.1.1.4'

loop_
_geom_angle_atom_site_label_1
_geom_angle_atom_site_label_2
_geom_angle_atom_site_label_3
_geom_angle
C10 C1 C2 118.15(11)
C10 C1 H1 121.6(7)
C2 C1 H1 120.2(7)
C3 C2 C1 119.59(12)
C3 C2 C14 121.39(12)
C1 C2 C14 119.01(11)
C4 C3 C2 121.52(13)
C4 C3 H3 120.2(8)
C2 C3 H3 118.3(8)
C11 C4 C3 118.62(12)
C11 C4 H4 120.7(8)
C3 C4 H4 120.7(8)
C12 C5 C6 118.31(13)
C12 C5 H5 121.6(9)
C6 C5 H5 120.1(9)
C7 C6 C5 121.16(13)
C7 C6 H6 120.7(8)
C5 C6 H6 118.2(8)
C6 C7 C8 120.69(14)
C6 C7 H7 119.1(9)
C8 C7 H7 120.2(9)
C13 C8 C7 117.98(13)
C13 C8 H8 119.8(8)
C7 C8 H8 122.3(8)
O1 C9 C10 126.48(12)
O1 C9 C13 128.10(12)
C10 C9 C13 105.42(10)
C1 C10 C11 122.17(12)
C1 C10 C9 128.83(11)
C11 C10 C9 109.00(11)
C4 C11 C10 119.93(11)
C4 C11 C12 131.82(11)
C10 C11 C12 108.25(11)
C5 C12 C13 120.34(12)
C5 C12 C11 130.92(12)
C13 C12 C11 108.73(10)
C8 C13 C12 121.52(12)
C8 C13 C9 129.86(12)
C12 C13 C9 108.61(11)
C15 C14 C2 175.88(13)
C14 C15 C16 179.16(14)
C17 C16 C15 178.82(14)
C16 C17 H17 176.7(9)

loop_
_geom_bond_atom_site_label_1
_geom_bond_atom_site_label_2
_geom_bond_distance
O1 C9 1.2210(14)
C1 C10 1.3764(17)
C1 C2 1.4057(17)
C1 H1 1.003(13)
C2 C3 1.4027(17)
C2 C14 1.4308(18)
C3 C4 1.3903(19)
C3 H3 0.984(15)
C4 C11 1.3829(18)
C4 H4 0.980(14)
C5 C12 1.3817(17)
C5 C6 1.3964(19)
C5 H5 0.992(15)
C6 C7 1.390(2)
C6 H6 0.978(13)
C7 C8 1.393(2)
C7 H7 0.952(15)
C8 C13 1.3841(18)
C8 H8 0.970(14)
C9 C10 1.4910(17)
C9 C13 1.4919(17)
C10 C11 1.4012(16)
C11 C12 1.4840(18)
C12 C13 1.4025(17)
C14 C15 1.2024(18)
C15 C16 1.3785(19)
C16 C17 1.1886(19)
C17 H17 0.980(17)

loop_
_geom_hbond_atom_site_label_D
_geom_hbond_atom_site_label_H
_geom_hbond_atom_site_label_A
_geom_hbond_distance_DH
_geom_hbond_distance_HA
_geom_hbond_distance_DA
_geom_hbond_angle_DHA
_geom_hbond_site_symmetry_A
C17 H17 O1 0.980(17) 2.155(17) 3.1245(18) 170.1(13) 2_645

loop_
_cod_related_entry_id
_cod_related_entry_database
_cod_related_entry_code
1 ChemSpider 21154174
